data_2237273
loop_
_publ_author_name
'Suresh, J.'
'Nagalakshmi, R. A.'
'Sivakumar, S.'
'Kumar, R. Ranjith'
'Lakshman, P. L. Nilantha'

_publ_section_title
;
 5''-(4-Methoxybenzylidene)-1'-(4-methoxyphenyl)-1''-methyl-1',2',3',5',6',7',8',8a'-octahydrodispiro[acenaphthylene-1,3'-indolizine-2',3''-piperidine]-2,4''(1<i>H</i>)-dione
;
_journal_coeditor_code BH2471
_journal_issue 2
_journal_name_full 'Acta Crystallographica Section E'
_journal_page_first o256
_journal_page_last o257
_journal_paper_doi 10.1107/S1600536813001177
_journal_volume 69
_journal_year 2013
_chemical_formula_iupac 'C39 H38 N2 O4'
_chemical_formula_moiety 'C39 H38 N2 O4'
_chemical_formula_sum 'C39 H38 N2 O4'
_chemical_formula_weight 598.71
_chemical_melting_point 520
_chemical_name_systematic
;
5''-(4-Methoxybenzylidene)-1'-(4-methoxyphenyl)-1''-methyl-
1',2',3',5',6',7',8',8a'-octahydrodispiro[acenaphthylene-1,3'-indolizine-
2',3''-piperidine]-2,4''(1<i>H</i>)-dione
;
_space_group_IT_number 14
_symmetry_cell_setting monoclinic
_symmetry_space_group_name_Hall '-P 2yn'
_symmetry_space_group_name_H-M 'P 1 21/n 1'
_atom_sites_solution_hydrogens geom
_atom_sites_solution_primary direct
_atom_sites_solution_secondary difmap
_audit_creation_method SHELXL97
_cell_angle_alpha 90
_cell_angle_beta 96.605(5)
_cell_angle_gamma 90
_cell_formula_units_Z 4
_cell_length_a 8.379(5)
_cell_length_b 16.958(5)
_cell_length_c 22.063(5)
_cell_measurement_reflns_used 2000
_cell_measurement_temperature 293(2)
_cell_measurement_theta_max 31
_cell_measurement_theta_min 2
_cell_volume 3114(2)
_computing_cell_refinement 'SAINT (Bruker, 2004)'
_computing_data_collection 'APEX2 (Bruker, 2004)'
_computing_data_reduction 'SAINT (Bruker, 2004)'
_computing_molecular_graphics 'PLATON (Spek, 2009)'
_computing_publication_material 'SHELXL97 (Sheldrick, 2008)'
_computing_structure_refinement 'SHELXL97 (Sheldrick, 2008)'
_computing_structure_solution 'SHELXS97 (Sheldrick, 2008)'
_diffrn_ambient_temperature 293(2)
_diffrn_detector_area_resol_mean 0
_diffrn_measured_fraction_theta_full 0.986
_diffrn_measured_fraction_theta_max 0.986
_diffrn_measurement_device_type 'Bruker Kappa APEXII'
_diffrn_measurement_method '\w and \f scans'
_diffrn_radiation_monochromator graphite
_diffrn_radiation_source 'fine-focus sealed tube'
_diffrn_radiation_type MoK\a
_diffrn_radiation_wavelength 0.71073
_diffrn_reflns_av_R_equivalents 0.0000
_diffrn_reflns_av_sigmaI/netI 0.0422
_diffrn_reflns_limit_h_max 9
_diffrn_reflns_limit_h_min -9
_diffrn_reflns_limit_k_max 20
_diffrn_reflns_limit_k_min -20
_diffrn_reflns_limit_l_max 26
_diffrn_reflns_limit_l_min -11
_diffrn_reflns_number 5537
_diffrn_reflns_theta_full 25.22
_diffrn_reflns_theta_max 25.22
_diffrn_reflns_theta_min 1.52
_diffrn_standards_decay_% 0
_diffrn_standards_interval_count 0
_diffrn_standards_interval_time 0
_diffrn_standards_number 0
_exptl_absorpt_coefficient_mu 0.082
_exptl_absorpt_correction_T_max 0.974
_exptl_absorpt_correction_T_min 0.967
_exptl_absorpt_correction_type multi-scan
_exptl_absorpt_process_details '(SADABS; Sheldrick, 1996)'
_exptl_crystal_colour yellow
_exptl_crystal_density_diffrn 1.277
_exptl_crystal_density_method 'not measured'
_exptl_crystal_description block
_exptl_crystal_F_000 1272
_exptl_crystal_size_max 0.21
_exptl_crystal_size_mid 0.19
_exptl_crystal_size_min 0.18
_refine_diff_density_max 0.440
_refine_diff_density_min -0.229
_refine_ls_extinction_method none
_refine_ls_goodness_of_fit_ref 1.045
_refine_ls_hydrogen_treatment constr
_refine_ls_matrix_type full
_refine_ls_number_constraints 0
_refine_ls_number_parameters 407
_refine_ls_number_reflns 5537
_refine_ls_number_restraints 0
_refine_ls_restrained_S_all 1.045
_refine_ls_R_factor_all 0.0947
_refine_ls_R_factor_gt 0.0655
_refine_ls_shift/su_max 0.000
_refine_ls_shift/su_mean 0.000
_refine_ls_structure_factor_coef Fsqd
_refine_ls_weighting_details 'calc w=1/[\s^2^(Fo^2^)+(0.0636P)^2^+4.5987P] where P=(Fo^2^+2Fc^2^)/3'
_refine_ls_weighting_scheme calc
_refine_ls_wR_factor_gt 0.1667
_refine_ls_wR_factor_ref 0.1827
_reflns_number_gt 3900
_reflns_number_total 5537
_reflns_threshold_expression I>2\s(I)
_cod_data_source_file bh2471.cif
_cod_data_source_block I
_cod_original_sg_symbol_H-M 'P 21/n'
_cod_database_code 2237273
_cod_database_fobs_code 2237273

loop_
_symmetry_equiv_pos_as_xyz
'x, y, z'
'-x+1/2, y+1/2, -z+1/2'
'-x, -y, -z'
'x-1/2, -y-1/2, z-1/2'

loop_
_atom_site_type_symbol
_atom_site_label
_atom_site_fract_x
_atom_site_fract_y
_atom_site_fract_z
_atom_site_U_iso_or_equiv
_atom_site_adp_type
_atom_site_calc_flag
_atom_site_refinement_flags
_atom_site_occupancy
_atom_site_symmetry_multiplicity
C C1 0.8861(4) 0.0366(3) 0.20452(18) 0.0536(10) Uani d . 1 1
H H1A 0.9729 0.0311 0.2366 0.080 Uiso calc R 1 1
H H1B 0.9130 0.0762 0.1763 0.080 Uiso calc R 1 1
H H1C 0.8681 -0.0128 0.1836 0.080 Uiso calc R 1 1
C C2 0.6039(4) 0.06949(18) 0.18388(14) 0.0311(7) Uani d . 1 1
H H2A 0.5635 0.0181 0.1702 0.037 Uiso calc R 1 1
H H2B 0.6376 0.0972 0.1490 0.037 Uiso calc R 1 1
C C3 0.4716(4) 0.11596(16) 0.20994(13) 0.0278(7) Uani d . 1 1
C C4 0.4221(4) 0.06915(17) 0.26417(14) 0.0311(7) Uani d . 1 1
C C5 0.5514(4) 0.02671(17) 0.30318(14) 0.0306(7) Uani d . 1 1
C C6 0.7001(4) 0.00261(19) 0.27528(15) 0.0376(8) Uani d . 1 1
H H6A 0.7894 -0.0024 0.3072 0.045 Uiso calc R 1 1
H H6B 0.6825 -0.0484 0.2558 0.045 Uiso calc R 1 1
C C7 0.3264(4) 0.13394(17) 0.16133(14) 0.0298(7) Uani d . 1 1
H H7 0.2299 0.1319 0.1825 0.036 Uiso calc R 1 1
C C8 0.3503(4) 0.21966(17) 0.14482(14) 0.0317(7) Uani d . 1 1
H H8 0.4356 0.2236 0.1181 0.038 Uiso calc R 1 1
C C9 0.2017(4) 0.26274(19) 0.11600(17) 0.0426(9) Uani d . 1 1
H H9A 0.1139 0.2546 0.1404 0.051 Uiso calc R 1 1
H H9B 0.1697 0.2419 0.0755 0.051 Uiso calc R 1 1
C C10 0.2372(5) 0.3506(2) 0.11197(19) 0.0539(10) Uani d . 1 1
H H10A 0.1402 0.3784 0.0960 0.065 Uiso calc R 1 1
H H10B 0.3174 0.3591 0.0843 0.065 Uiso calc R 1 1
C C11 0.2983(5) 0.3829(2) 0.17483(19) 0.0546(10) Uani d . 1 1
H H11A 0.3261 0.4381 0.1713 0.066 Uiso calc R 1 1
H H11B 0.2139 0.3791 0.2013 0.066 Uiso calc R 1 1
C C12 0.4441(5) 0.33755(18) 0.20268(18) 0.0458(9) Uani d . 1 1
H H12A 0.5328 0.3459 0.1788 0.055 Uiso calc R 1 1
H H12B 0.4762 0.3563 0.2438 0.055 Uiso calc R 1 1
C C13 0.5304(4) 0.20110(17) 0.23384(14) 0.0281(7) Uani d . 1 1
C C14 0.7028(4) 0.22267(18) 0.21664(16) 0.0353(8) Uani d . 1 1
C C15 0.8039(4) 0.24767(19) 0.27284(16) 0.0398(8) Uani d . 1 1
C C16 0.7076(4) 0.24392(19) 0.32061(15) 0.0383(8) Uani d . 1 1
C C17 0.5508(4) 0.21718(17) 0.30216(14) 0.0344(8) Uani d . 1 1
C C18 0.4439(5) 0.2155(2) 0.34435(16) 0.0465(9) Uani d . 1 1
H H18 0.3378 0.2005 0.3333 0.056 Uiso calc R 1 1
C C19 0.4977(7) 0.2370(3) 0.40524(19) 0.0670(13) Uani d . 1 1
H H19 0.4263 0.2338 0.4345 0.080 Uiso calc R 1 1
C C20 0.6504(7) 0.2624(3) 0.42254(19) 0.0709(14) Uani d . 1 1
H H20 0.6805 0.2760 0.4631 0.085 Uiso calc R 1 1
C C21 0.7631(5) 0.2684(2) 0.38039(18) 0.0554(11) Uani d . 1 1
C C22 0.9208(6) 0.2975(3) 0.3887(2) 0.0740(15) Uani d . 1 1
H H22 0.9631 0.3149 0.4272 0.089 Uiso calc R 1 1
C C23 1.0143(6) 0.3010(3) 0.3419(3) 0.0756(15) Uani d . 1 1
H H23 1.1184 0.3206 0.3494 0.091 Uiso calc R 1 1
C C24 0.9574(5) 0.2758(2) 0.2829(2) 0.0583(11) Uani d . 1 1
H H24 1.0222 0.2782 0.2514 0.070 Uiso calc R 1 1
C C51 0.5327(4) 0.01730(18) 0.36210(15) 0.0362(8) Uani d . 1 1
H H51 0.4389 0.0382 0.3743 0.043 Uiso calc R 1 1
C C52 0.6398(4) -0.02137(18) 0.40965(14) 0.0341(7) Uani d . 1 1
C C53 0.6721(4) 0.0136(2) 0.46697(15) 0.0427(9) Uani d . 1 1
H H53 0.6244 0.0617 0.4741 0.051 Uiso calc R 1 1
C C54 0.7726(4) -0.0208(2) 0.51350(16) 0.0456(9) Uani d . 1 1
H H54 0.7935 0.0045 0.5510 0.055 Uiso calc R 1 1
C C55 0.8418(4) -0.0929(2) 0.50414(15) 0.0399(8) Uani d . 1 1
C C56 0.8081(5) -0.1299(2) 0.44809(16) 0.0469(9) Uani d . 1 1
H H56 0.8526 -0.1791 0.4418 0.056 Uiso calc R 1 1
C C57 0.7096(4) -0.0948(2) 0.40169(15) 0.0409(8) Uani d . 1 1
H H57 0.6892 -0.1204 0.3643 0.049 Uiso calc R 1 1
C C58 0.9814(5) -0.0940(3) 0.60414(18) 0.0623(11) Uani d . 1 1
H H58A 1.0508 -0.1275 0.6305 0.093 Uiso calc R 1 1
H H58B 0.8855 -0.0833 0.6226 0.093 Uiso calc R 1 1
H H58C 1.0357 -0.0454 0.5977 0.093 Uiso calc R 1 1
C C71 0.2988(4) 0.07706(18) 0.10796(14) 0.0333(7) Uani d . 1 1
C C72 0.2147(4) 0.0085(2) 0.11315(17) 0.0442(9) Uani d . 1 1
H H72 0.1765 -0.0032 0.1501 0.053 Uiso calc R 1 1
C C73 0.1844(4) -0.0451(2) 0.06395(17) 0.0473(9) Uani d . 1 1
H H73 0.1277 -0.0915 0.0684 0.057 Uiso calc R 1 1
C C74 0.2402(5) -0.0272(2) 0.00964(16) 0.0458(9) Uani d . 1 1
C C75 0.3242(5) 0.0405(2) 0.00330(17) 0.0547(10) Uani d . 1 1
H H75 0.3615 0.0522 -0.0338 0.066 Uiso calc R 1 1
C C76 0.3539(5) 0.0915(2) 0.05173(15) 0.0474(9) Uani d . 1 1
H H76 0.4125 0.1372 0.0468 0.057 Uiso calc R 1 1
C C77 0.1333(6) -0.1444(3) -0.0375(2) 0.0757(14) Uani d . 1 1
H H77A 0.1286 -0.1720 -0.0757 0.114 Uiso calc R 1 1
H H77B 0.0264 -0.1320 -0.0290 0.114 Uiso calc R 1 1
H H77C 0.1849 -0.1770 -0.0055 0.114 Uiso calc R 1 1
N N1 0.4057(3) 0.25330(14) 0.20408(12) 0.0333(6) Uani d . 1 1
N N2 0.7402(3) 0.06004(16) 0.23053(12) 0.0338(6) Uani d . 1 1
O O1 0.2835(3) 0.06822(14) 0.27573(11) 0.0433(6) Uani d . 1 1
O O2 0.7389(3) 0.22681(14) 0.16484(11) 0.0443(6) Uani d . 1 1
O O3 0.2198(4) -0.07557(17) -0.04099(12) 0.0668(8) Uani d . 1 1
O O4 0.9405(4) -0.13225(16) 0.54736(11) 0.0606(8) Uani d . 1 1

loop_
_atom_site_aniso_label
_atom_site_aniso_U_11
_atom_site_aniso_U_22
_atom_site_aniso_U_33
_atom_site_aniso_U_12
_atom_site_aniso_U_13
_atom_site_aniso_U_23
C1 0.037(2) 0.073(3) 0.052(2) 0.0131(19) 0.0120(18) 0.008(2)
C2 0.0320(17) 0.0306(16) 0.0306(17) 0.0024(13) 0.0036(14) 0.0017(13)
C3 0.0288(16) 0.0232(15) 0.0315(17) -0.0002(12) 0.0031(13) 0.0003(12)
C4 0.0341(19) 0.0236(15) 0.0353(18) -0.0002(13) 0.0026(14) -0.0006(13)
C5 0.0313(17) 0.0267(16) 0.0333(18) -0.0016(13) 0.0023(14) 0.0048(13)
C6 0.0359(18) 0.0354(18) 0.0414(19) 0.0065(14) 0.0033(15) 0.0023(15)
C7 0.0302(17) 0.0280(16) 0.0309(17) -0.0004(13) 0.0023(13) 0.0023(13)
C8 0.0337(17) 0.0292(16) 0.0315(17) 0.0021(13) 0.0006(14) 0.0010(13)
C9 0.044(2) 0.0373(19) 0.045(2) 0.0072(15) -0.0030(17) 0.0064(16)
C10 0.055(2) 0.037(2) 0.069(3) 0.0105(17) 0.004(2) 0.0163(19)
C11 0.062(3) 0.0266(18) 0.074(3) 0.0054(17) 0.001(2) 0.0048(18)
C12 0.054(2) 0.0239(17) 0.058(2) 0.0002(15) 0.0003(18) -0.0017(16)
C13 0.0309(17) 0.0245(15) 0.0288(16) -0.0019(12) 0.0037(13) 0.0003(12)
C14 0.0384(19) 0.0261(16) 0.041(2) -0.0029(13) 0.0042(16) 0.0021(14)
C15 0.039(2) 0.0330(17) 0.045(2) -0.0019(15) -0.0007(16) -0.0029(15)
C16 0.050(2) 0.0287(17) 0.0345(19) 0.0069(15) -0.0043(16) -0.0051(14)
C17 0.045(2) 0.0243(15) 0.0340(18) 0.0022(14) 0.0065(15) -0.0016(13)
C18 0.058(2) 0.040(2) 0.044(2) 0.0043(17) 0.0172(18) -0.0053(16)
C19 0.103(4) 0.060(3) 0.042(2) 0.009(3) 0.027(3) -0.012(2)
C20 0.105(4) 0.069(3) 0.036(2) 0.015(3) -0.003(3) -0.021(2)
C21 0.068(3) 0.047(2) 0.047(2) 0.014(2) -0.010(2) -0.0151(18)
C22 0.071(3) 0.069(3) 0.072(3) 0.012(2) -0.033(3) -0.035(3)
C23 0.048(3) 0.066(3) 0.106(4) -0.001(2) -0.022(3) -0.029(3)
C24 0.041(2) 0.056(2) 0.075(3) -0.0083(18) -0.004(2) -0.012(2)
C51 0.0338(18) 0.0321(17) 0.043(2) 0.0026(14) 0.0065(15) 0.0054(15)
C52 0.0367(18) 0.0343(17) 0.0323(18) -0.0008(14) 0.0078(14) 0.0062(14)
C53 0.056(2) 0.0338(18) 0.039(2) 0.0095(16) 0.0091(17) 0.0011(15)
C54 0.059(2) 0.041(2) 0.036(2) 0.0049(17) 0.0020(17) -0.0025(16)
C55 0.047(2) 0.0382(18) 0.0340(19) 0.0051(16) 0.0029(16) 0.0044(15)
C56 0.063(2) 0.0333(18) 0.044(2) 0.0143(17) 0.0041(18) 0.0013(16)
C57 0.052(2) 0.0372(18) 0.0331(18) 0.0032(16) 0.0031(16) -0.0021(15)
C58 0.072(3) 0.064(3) 0.047(2) 0.010(2) -0.012(2) 0.002(2)
C71 0.0312(17) 0.0299(17) 0.0378(19) 0.0024(13) -0.0006(14) -0.0020(14)
C72 0.047(2) 0.0404(19) 0.047(2) -0.0053(16) 0.0103(17) -0.0066(16)
C73 0.051(2) 0.0358(19) 0.056(2) -0.0126(16) 0.0071(19) -0.0051(17)
C74 0.050(2) 0.049(2) 0.038(2) -0.0063(17) 0.0061(17) -0.0034(17)
C75 0.074(3) 0.055(2) 0.036(2) -0.012(2) 0.010(2) -0.0026(17)
C76 0.063(2) 0.044(2) 0.035(2) -0.0118(18) 0.0069(18) -0.0020(16)
C77 0.105(4) 0.063(3) 0.062(3) -0.034(3) 0.018(3) -0.029(2)
N1 0.0384(15) 0.0228(13) 0.0376(15) 0.0010(11) -0.0005(12) -0.0008(11)
N2 0.0286(14) 0.0388(15) 0.0342(15) 0.0017(11) 0.0047(12) 0.0030(12)
O1 0.0317(14) 0.0499(15) 0.0494(15) 0.0019(11) 0.0092(11) 0.0153(11)
O2 0.0479(15) 0.0467(14) 0.0401(15) -0.0058(11) 0.0128(12) 0.0073(11)
O3 0.092(2) 0.0649(19) 0.0465(16) -0.0261(16) 0.0200(15) -0.0175(14)
O4 0.079(2) 0.0550(16) 0.0431(15) 0.0232(14) -0.0124(14) -0.0004(13)

loop_
_atom_type_symbol
_atom_type_description
_atom_type_scat_dispersion_real
_atom_type_scat_dispersion_imag
_atom_type_scat_source
C C 0.0033 0.0016 'International Tables Vol C Tables 4.2.6.8 and 6.1.1.4'
H H 0.0000 0.0000 'International Tables Vol C Tables 4.2.6.8 and 6.1.1.4'
N N 0.0061 0.0033 'International Tables Vol C Tables 4.2.6.8 and 6.1.1.4'
O O 0.0106 0.0060 'International Tables Vol C Tables 4.2.6.8 and 6.1.1.4'

loop_
_geom_angle_atom_site_label_1
_geom_angle_atom_site_label_2
_geom_angle_atom_site_label_3
_geom_angle
N2 C1 H1A 109.5
N2 C1 H1B 109.5
H1A C1 H1B 109.5
N2 C1 H1C 109.5
H1A C1 H1C 109.5
H1B C1 H1C 109.5
N2 C2 C3 109.6(2)
N2 C2 H2A 109.8
C3 C2 H2A 109.8
N2 C2 H2B 109.8
C3 C2 H2B 109.8
H2A C2 H2B 108.2
C2 C3 C4 107.5(2)
C2 C3 C7 112.7(2)
C4 C3 C7 112.3(2)
C2 C3 C13 112.5(2)
C4 C3 C13 108.2(2)
C7 C3 C13 103.7(2)
O1 C4 C5 121.4(3)
O1 C4 C3 121.4(3)
C5 C4 C3 117.2(3)
C51 C5 C4 117.4(3)
C51 C5 C6 124.0(3)
C4 C5 C6 118.4(3)
N2 C6 C5 111.2(3)
N2 C6 H6A 109.4
C5 C6 H6A 109.4
N2 C6 H6B 109.4
C5 C6 H6B 109.4
H6A C6 H6B 108.0
C8 C7 C71 115.8(3)
C8 C7 C3 103.8(2)
C71 C7 C3 116.5(2)
C8 C7 H7 106.7
C71 C7 H7 106.7
C3 C7 H7 106.7
N1 C8 C7 101.4(2)
N1 C8 C9 110.5(3)
C7 C8 C9 115.9(3)
N1 C8 H8 109.6
C7 C8 H8 109.6
C9 C8 H8 109.6
C8 C9 C10 109.8(3)
C8 C9 H9A 109.7
C10 C9 H9A 109.7
C8 C9 H9B 109.7
C10 C9 H9B 109.7
H9A C9 H9B 108.2
C9 C10 C11 110.2(3)
C9 C10 H10A 109.6
C11 C10 H10A 109.6
C9 C10 H10B 109.6
C11 C10 H10B 109.6
H10A C10 H10B 108.1
C12 C11 C10 111.0(3)
C12 C11 H11A 109.4
C10 C11 H11A 109.4
C12 C11 H11B 109.4
C10 C11 H11B 109.4
H11A C11 H11B 108.0
N1 C12 C11 109.6(3)
N1 C12 H12A 109.8
C11 C12 H12A 109.8
N1 C12 H12B 109.8
C11 C12 H12B 109.8
H12A C12 H12B 108.2
N1 C13 C17 109.2(2)
N1 C13 C14 112.2(2)
C17 C13 C14 101.2(2)
N1 C13 C3 102.8(2)
C17 C13 C3 119.0(2)
C14 C13 C3 112.7(2)
O2 C14 C15 126.1(3)
O2 C14 C13 124.9(3)
C15 C14 C13 108.4(3)
C24 C15 C16 120.5(3)
C24 C15 C14 132.3(4)
C16 C15 C14 107.1(3)
C15 C16 C17 113.4(3)
C15 C16 C21 122.3(3)
C17 C16 C21 124.2(3)
C18 C17 C16 118.3(3)
C18 C17 C13 131.6(3)
C16 C17 C13 109.9(3)
C17 C18 C19 118.7(4)
C17 C18 H18 120.7
C19 C18 H18 120.7
C20 C19 C18 122.3(4)
C20 C19 H19 118.9
C18 C19 H19 118.9
C19 C20 C21 121.3(4)
C19 C20 H20 119.4
C21 C20 H20 119.4
C22 C21 C20 129.4(4)
C22 C21 C16 115.4(4)
C20 C21 C16 115.1(4)
C23 C22 C21 122.0(4)
C23 C22 H22 119.0
C21 C22 H22 119.0
C22 C23 C24 121.7(4)
C22 C23 H23 119.2
C24 C23 H23 119.2
C15 C24 C23 118.1(4)
C15 C24 H24 121.0
C23 C24 H24 121.0
C5 C51 C52 128.6(3)
C5 C51 H51 115.7
C52 C51 H51 115.7
C53 C52 C57 116.9(3)
C53 C52 C51 120.1(3)
C57 C52 C51 123.0(3)
C54 C53 C52 122.2(3)
C54 C53 H53 118.9
C52 C53 H53 118.9
C55 C54 C53 119.6(3)
C55 C54 H54 120.2
C53 C54 H54 120.2
O4 C55 C54 124.1(3)
O4 C55 C56 116.6(3)
C54 C55 C56 119.3(3)
C57 C56 C55 120.7(3)
C57 C56 H56 119.6
C55 C56 H56 119.6
C56 C57 C52 121.2(3)
C56 C57 H57 119.4
C52 C57 H57 119.4
O4 C58 H58A 109.5
O4 C58 H58B 109.5
H58A C58 H58B 109.5
O4 C58 H58C 109.5
H58A C58 H58C 109.5
H58B C58 H58C 109.5
C72 C71 C76 116.7(3)
C72 C71 C7 120.5(3)
C76 C71 C7 122.8(3)
C71 C72 C73 121.9(3)
C71 C72 H72 119.0
C73 C72 H72 119.0
C74 C73 C72 118.6(3)
C74 C73 H73 120.7
C72 C73 H73 120.7
C75 C74 C73 120.6(3)
C75 C74 O3 115.8(3)
C73 C74 O3 123.6(3)
C74 C75 C76 120.0(4)
C74 C75 H75 120.0
C76 C75 H75 120.0
C75 C76 C71 122.2(3)
C75 C76 H76 118.9
C71 C76 H76 118.9
O3 C77 H77A 109.5
O3 C77 H77B 109.5
H77A C77 H77B 109.5
O3 C77 H77C 109.5
H77A C77 H77C 109.5
H77B C77 H77C 109.5
C8 N1 C13 107.7(2)
C8 N1 C12 114.3(3)
C13 N1 C12 116.9(3)
C6 N2 C2 109.3(2)
C6 N2 C1 110.7(3)
C2 N2 C1 112.0(3)
C77 O3 C74 118.3(3)
C55 O4 C58 117.4(3)

loop_
_geom_bond_atom_site_label_1
_geom_bond_atom_site_label_2
_geom_bond_distance
C1 N2 1.464(4)
C1 H1A 0.9600
C1 H1B 0.9600
C1 H1C 0.9600
C2 N2 1.456(4)
C2 C3 1.526(4)
C2 H2A 0.9700
C2 H2B 0.9700
C3 C4 1.533(4)
C3 C7 1.557(4)
C3 C13 1.595(4)
C4 O1 1.217(4)
C4 C5 1.489(4)
C5 C51 1.337(4)
C5 C6 1.509(5)
C6 N2 1.453(4)
C6 H6A 0.9700
C6 H6B 0.9700
C7 C8 1.517(4)
C7 C71 1.519(4)
C7 H7 0.9800
C8 N1 1.453(4)
C8 C9 1.518(4)
C8 H8 0.9800
C9 C10 1.524(5)
C9 H9A 0.9700
C9 H9B 0.9700
C10 C11 1.524(5)
C10 H10A 0.9700
C10 H10B 0.9700
C11 C12 1.512(5)
C11 H11A 0.9700
C11 H11B 0.9700
C12 N1 1.466(4)
C12 H12A 0.9700
C12 H12B 0.9700
C13 N1 1.466(4)
C13 C17 1.522(4)
C13 C14 1.579(5)
C14 O2 1.217(4)
C14 C15 1.481(5)
C15 C24 1.366(5)
C15 C16 1.400(5)
C16 C17 1.405(5)
C16 C21 1.410(5)
C17 C18 1.365(5)
C18 C19 1.415(6)
C18 H18 0.9300
C19 C20 1.362(7)
C19 H19 0.9300
C20 C21 1.403(7)
C20 H20 0.9300
C21 C22 1.403(7)
C22 C23 1.367(7)
C22 H22 0.9300
C23 C24 1.401(6)
C23 H23 0.9300
C24 H24 0.9300
C51 C52 1.456(4)
C51 H51 0.9300
C52 C53 1.395(5)
C52 C57 1.396(5)
C53 C54 1.380(5)
C53 H53 0.9300
C54 C55 1.379(5)
C54 H54 0.9300
C55 O4 1.363(4)
C55 C56 1.386(5)
C56 C57 1.375(5)
C56 H56 0.9300
C57 H57 0.9300
C58 O4 1.417(4)
C58 H58A 0.9600
C58 H58B 0.9600
C58 H58C 0.9600
C71 C72 1.372(5)
C71 C76 1.394(5)
C72 C73 1.415(5)
C72 H72 0.9300
C73 C74 1.370(5)
C73 H73 0.9300
C74 C75 1.362(5)
C74 O3 1.381(4)
C75 C76 1.375(5)
C75 H75 0.9300
C76 H76 0.9300
C77 O3 1.381(5)
C77 H77A 0.9600
C77 H77B 0.9600
C77 H77C 0.9600

loop_
_geom_hbond_atom_site_label_D
_geom_hbond_atom_site_label_H
_geom_hbond_atom_site_label_A
_geom_hbond_site_symmetry_A
_geom_hbond_distance_DH
_geom_hbond_distance_HA
_geom_hbond_distance_DA
_geom_hbond_angle_DHA
_geom_hbond_publ_flag
C77 H77A O2 3_655 0.96 2.54 3.418(5) 152 y
C58 H58C Cg1 3_756 0.96 2.93 3.822(5) 156 y

loop_
_geom_torsion_atom_site_label_1
_geom_torsion_atom_site_label_2
_geom_torsion_atom_site_label_3
_geom_torsion_atom_site_label_4
_geom_torsion
N2 C2 C3 C4 -60.0(3)
N2 C2 C3 C7 175.8(2)
N2 C2 C3 C13 58.9(3)
C2 C3 C4 O1 -145.1(3)
C7 C3 C4 O1 -20.6(4)
C13 C3 C4 O1 93.2(3)
C2 C3 C4 C5 36.6(3)
C7 C3 C4 C5 161.1(3)
C13 C3 C4 C5 -85.1(3)
O1 C4 C5 C51 -28.4(4)
C3 C4 C5 C51 149.9(3)
O1 C4 C5 C6 156.2(3)
C3 C4 C5 C6 -25.5(4)
C51 C5 C6 N2 -141.0(3)
C4 C5 C6 N2 34.1(4)
C2 C3 C7 C8 -102.3(3)
C4 C3 C7 C8 136.2(3)
C13 C3 C7 C8 19.6(3)
C2 C3 C7 C71 26.3(4)
C4 C3 C7 C71 -95.3(3)
C13 C3 C7 C71 148.2(3)
C71 C7 C8 N1 -168.6(3)
C3 C7 C8 N1 -39.6(3)
C71 C7 C8 C9 71.8(4)
C3 C7 C8 C9 -159.2(3)
N1 C8 C9 C10 55.9(4)
C7 C8 C9 C10 170.5(3)
C8 C9 C10 C11 -55.6(4)
C9 C10 C11 C12 56.0(4)
C10 C11 C12 N1 -55.1(4)
C2 C3 C13 N1 129.2(3)
C4 C3 C13 N1 -112.2(3)
C7 C3 C13 N1 7.2(3)
C2 C3 C13 C17 -110.0(3)
C4 C3 C13 C17 8.5(4)
C7 C3 C13 C17 127.9(3)
C2 C3 C13 C14 8.2(3)
C4 C3 C13 C14 126.8(3)
C7 C3 C13 C14 -113.8(3)
N1 C13 C14 O2 -55.5(4)
C17 C13 C14 O2 -171.8(3)
C3 C13 C14 O2 60.0(4)
N1 C13 C14 C15 116.5(3)
C17 C13 C14 C15 0.3(3)
C3 C13 C14 C15 -128.0(3)
O2 C14 C15 C24 -4.2(6)
C13 C14 C15 C24 -176.1(4)
O2 C14 C15 C16 171.1(3)
C13 C14 C15 C16 -0.8(3)
C24 C15 C16 C17 177.1(3)
C14 C15 C16 C17 1.1(4)
C24 C15 C16 C21 -0.1(5)
C14 C15 C16 C21 -176.1(3)
C15 C16 C17 C18 -176.3(3)
C21 C16 C17 C18 0.8(5)
C15 C16 C17 C13 -1.0(4)
C21 C16 C17 C13 176.2(3)
N1 C13 C17 C18 56.5(4)
C14 C13 C17 C18 174.9(3)
C3 C13 C17 C18 -61.0(5)
N1 C13 C17 C16 -118.0(3)
C14 C13 C17 C16 0.4(3)
C3 C13 C17 C16 124.5(3)
C16 C17 C18 C19 -3.0(5)
C13 C17 C18 C19 -177.2(3)
C17 C18 C19 C20 2.8(6)
C18 C19 C20 C21 -0.1(7)
C19 C20 C21 C22 175.7(4)
C19 C20 C21 C16 -2.1(6)
C15 C16 C21 C22 0.6(5)
C17 C16 C21 C22 -176.4(3)
C15 C16 C21 C20 178.6(3)
C17 C16 C21 C20 1.7(5)
C20 C21 C22 C23 -178.3(5)
C16 C21 C22 C23 -0.6(6)
C21 C22 C23 C24 0.1(7)
C16 C15 C24 C23 -0.3(6)
C14 C15 C24 C23 174.5(4)
C22 C23 C24 C15 0.3(7)
C4 C5 C51 C52 -179.9(3)
C6 C5 C51 C52 -4.8(5)
C5 C51 C52 C53 136.0(4)
C5 C51 C52 C57 -46.4(5)
C57 C52 C53 C54 2.1(5)
C51 C52 C53 C54 179.9(3)
C52 C53 C54 C55 -1.3(6)
C53 C54 C55 O4 -179.0(3)
C53 C54 C55 C56 -0.4(6)
O4 C55 C56 C57 180.0(3)
C54 C55 C56 C57 1.3(6)
C55 C56 C57 C52 -0.5(6)
C53 C52 C57 C56 -1.2(5)
C51 C52 C57 C56 -178.9(3)
C8 C7 C71 C72 -153.6(3)
C3 C7 C71 C72 83.9(4)
C8 C7 C71 C76 25.4(4)
C3 C7 C71 C76 -97.1(4)
C76 C71 C72 C73 -0.2(5)
C7 C71 C72 C73 178.8(3)
C71 C72 C73 C74 -0.4(6)
C72 C73 C74 C75 0.5(6)
C72 C73 C74 O3 178.9(4)
C73 C74 C75 C76 0.1(6)
O3 C74 C75 C76 -178.5(4)
C74 C75 C76 C71 -0.8(6)
C72 C71 C76 C75 0.8(5)
C7 C71 C76 C75 -178.2(3)
C7 C8 N1 C13 46.8(3)
C9 C8 N1 C13 170.2(3)
C7 C8 N1 C12 178.5(3)
C9 C8 N1 C12 -58.1(4)
C17 C13 N1 C8 -160.8(2)
C14 C13 N1 C8 87.8(3)
C3 C13 N1 C8 -33.5(3)
C17 C13 N1 C12 69.0(3)
C14 C13 N1 C12 -42.4(4)
C3 C13 N1 C12 -163.8(3)
C11 C12 N1 C8 57.3(4)
C11 C12 N1 C13 -175.7(3)
C5 C6 N2 C2 -57.1(3)
C5 C6 N2 C1 179.1(3)
C3 C2 N2 C6 73.3(3)
C3 C2 N2 C1 -163.6(3)
C75 C74 O3 C77 -179.0(4)
C73 C74 O3 C77 2.5(6)
C54 C55 O4 C58 -3.9(6)
C56 C55 O4 C58 177.6(4)
